data_7101469
loop_
_publ_author_name
'Fritsky, Igor O.'
'Koz\/lowski, Henryk'
'Kanderal, Olga M.'
'Haukka, Matti'
'\'Swi\;atek-Koz\/lowska, Jolanta'
'Gumienna-Kontecka, El\.zbieta'
'Meyer, Franc'

_publ_section_title
;
 Efficient stabilization of copper(III) in tetraaza pseudo-macrocyclic
 oxime-and-hydrazide ligands with adjustable cavity size
;
_journal_coden_ASTM CHCOFS
_journal_issue 39
_journal_name_full
;
 Chemical Communications (Cambridge, United Kingdom)
;
_journal_page_first 4125
_journal_page_last 4127
_journal_paper_doi 10.1039/b608236j
_journal_year 2006
_chemical_formula_sum 'C19 H30 Cu2 N8 O10'
_chemical_formula_weight 657.59
_chemical_name_common
;
bis(dicopper(ii)(N,N'-bis(2-oxyiminopropionyl) propane-1,3-
diamine)(2,2'-dipyridine) pentahydrate
;
_chemical_name_systematic
;
bis(dicopper(II)(N,N'-bis(2-oxyiminopropionyl)
propane-1,3-diamine)(2,2'-dipyridine) pentahydrate
;
_space_group_IT_number 14
_symmetry_cell_setting monoclinic
_symmetry_space_group_name_Hall '-P 2ybc'
_symmetry_space_group_name_H-M 'P 1 21/c 1'
_atom_sites_solution_hydrogens geom
_atom_sites_solution_primary direct
_atom_sites_solution_secondary difmap
_audit_creation_method SHELXL-97
_cell_angle_alpha 90.00
_cell_angle_beta 93.603(2)
_cell_angle_gamma 90.00
_cell_formula_units_Z 4
_cell_length_a 12.8590(13)
_cell_length_b 7.0434(8)
_cell_length_c 27.665(2)
_cell_measurement_temperature 190(2)
_cell_volume 2500.7(4)
_computing_cell_refinement 'Bruker SAINT'
_computing_data_collection 'Bruker SMART'
_computing_data_reduction 'Bruker SAINT'
_computing_molecular_graphics 'Bruker SHELXTL'
_computing_publication_material 'Bruker SHELXTL'
_computing_structure_refinement 'SHELXL-97 (Sheldrick, 1997)'
_computing_structure_solution 'SHELXS-97 (Sheldrick, 1990)'
_diffrn_ambient_temperature 190(2)
_diffrn_measured_fraction_theta_full 0.960
_diffrn_measured_fraction_theta_max 0.960
_diffrn_measurement_device_type 'CCD area detector'
_diffrn_measurement_method omega-scan
_diffrn_radiation_monochromator graphite
_diffrn_radiation_source 'fine-focus sealed tube'
_diffrn_radiation_type MoK\a
_diffrn_radiation_wavelength 0.71073
_diffrn_reflns_av_R_equivalents 0.0424
_diffrn_reflns_av_sigmaI/netI 0.0490
_diffrn_reflns_limit_h_max 16
_diffrn_reflns_limit_h_min -8
_diffrn_reflns_limit_k_max 8
_diffrn_reflns_limit_k_min -8
_diffrn_reflns_limit_l_max 35
_diffrn_reflns_limit_l_min -35
_diffrn_reflns_number 11475
_diffrn_reflns_theta_full 27.48
_diffrn_reflns_theta_max 27.48
_diffrn_reflns_theta_min 7.30
_exptl_absorpt_coefficient_mu 1.772
_exptl_crystal_colour 'dark brown'
_exptl_crystal_density_diffrn 1.747
_exptl_crystal_density_method 'not measured'
_exptl_crystal_description block
_exptl_crystal_F_000 1352
_exptl_crystal_size_max 0.22
_exptl_crystal_size_mid 0.13
_exptl_crystal_size_min 0.09
_refine_diff_density_max 0.692
_refine_diff_density_min -0.716
_refine_diff_density_rms 0.090
_refine_ls_extinction_method none
_refine_ls_goodness_of_fit_ref 1.054
_refine_ls_hydrogen_treatment mixed
_refine_ls_matrix_type full
_refine_ls_number_parameters 372
_refine_ls_number_reflns 5490
_refine_ls_number_restraints 0
_refine_ls_restrained_S_all 1.054
_refine_ls_R_factor_all 0.0756
_refine_ls_R_factor_gt 0.0534
_refine_ls_shift/su_max 0.006
_refine_ls_shift/su_mean 0.000
_refine_ls_structure_factor_coef Fsqd
_refine_ls_weighting_details 'calc w=1/[\s^2^(Fo^2^)+(0.0912P)^2^+0.0757P] where P=(Fo^2^+2Fc^2^)/3'
_refine_ls_weighting_scheme calc
_refine_ls_wR_factor_gt 0.1397
_refine_ls_wR_factor_ref 0.1488
_reflns_number_gt 4053
_reflns_number_total 5490
_reflns_threshold_expression >2sigma(I)
_cod_data_source_file b608236j.txt
_cod_depositor_comments
;
The following automatic conversions were performed:
'_symmetry_cell_setting' value 'Monoclinic' changed to 'monoclinic'
according to '/home/saulius/struct/CIF-dictionaries/cif_core.dic'
dictionary named 'cif_core.dic' version 2.4.1 from 2010-06-29.

Automatic conversion script
Id: cif_fix_enum 1527 2010-12-29 10:47:43Z saulius 
;
_cod_original_sg_symbol_H-M P2(1)/c
_cod_database_code 7101469

loop_
_symmetry_equiv_pos_as_xyz
'x, y, z'
'-x, y+1/2, -z+1/2'
'-x, -y, -z'
'x, -y-1/2, z-1/2'

loop_
_atom_site_label
_atom_site_type_symbol
_atom_site_fract_x
_atom_site_fract_y
_atom_site_fract_z
_atom_site_U_iso_or_equiv
_atom_site_adp_type
_atom_site_occupancy
_atom_site_symmetry_multiplicity
_atom_site_calc_flag
_atom_site_refinement_flags
Cu1 Cu 0.18051(3) 0.13857(7) 0.405022(15) 0.03638(16) Uani 1 1 d .
Cu2 Cu 0.02621(3) 0.23386(7) 0.510584(14) 0.03424(16) Uani 1 1 d .
O1 O 0.1737(2) 0.2255(4) 0.51084(9) 0.0424(6) Uani 1 1 d .
O2 O 0.4812(2) 0.2444(7) 0.43419(12) 0.0746(12) Uani 1 1 d .
O3 O -0.0031(2) 0.0470(5) 0.28583(9) 0.0480(7) Uani 1 1 d .
O4 O -0.02252(18) 0.1073(4) 0.45209(8) 0.0370(6) Uani 1 1 d .
O5 O 0.2685(2) 0.3912(5) 0.31355(12) 0.0588(8) Uani 1 1 d .
N1 N 0.2294(2) 0.2058(5) 0.47144(11) 0.0373(7) Uani 1 1 d .
N2 N 0.3258(2) 0.1511(6) 0.39524(12) 0.0467(9) Uani 1 1 d .
N3 N 0.1420(2) 0.0731(5) 0.33889(11) 0.0433(8) Uani 1 1 d .
N4 N 0.0299(2) 0.1074(4) 0.41094(10) 0.0325(6) Uani 1 1 d .
N5 N 0.3723(3) 0.1449(6) 0.34929(13) 0.0505(9) Uani 1 1 d .
N6 N 0.2097(2) 0.0739(6) 0.29956(11) 0.0449(8) Uani 1 1 d .
N7 N -0.1252(2) 0.2727(4) 0.52460(11) 0.0358(7) Uani 1 1 d .
N8 N 0.0439(2) 0.3684(4) 0.57573(10) 0.0350(7) Uani 1 1 d .
C1 C 0.3860(4) 0.2423(8) 0.52604(17) 0.0577(12) Uani 1 1 d .
H2A H 0.3370 0.2471 0.5508 0.080 Uiso 1 1 d R
H2B H 0.4333 0.1385 0.5324 0.080 Uiso 1 1 d R
H2C H 0.4245 0.3592 0.5260 0.080 Uiso 1 1 d R
C2 C 0.3294(3) 0.2154(6) 0.47824(14) 0.0426(9) Uani 1 1 d .
C3 C 0.3881(3) 0.2033(7) 0.43291(15) 0.0467(10) Uani 1 1 d .
C7 C 0.0406(3) 0.0620(6) 0.32702(12) 0.0356(8) Uani 1 1 d .
C8 C -0.0236(3) 0.0691(5) 0.37119(12) 0.0325(7) Uani 1 1 d .
C9 C -0.1374(3) 0.0374(6) 0.36680(13) 0.0392(8) Uani 1 1 d .
H9A H -0.1644 0.0464 0.3983 0.080 Uiso 1 1 d R
H9B H -0.1695 0.1324 0.3459 0.080 Uiso 1 1 d R
H9C H -0.1523 -0.0862 0.3535 0.080 Uiso 1 1 d R
C6 C 0.3160(3) 0.0081(7) 0.31801(15) 0.0532(11) Uani 1 1 d .
H6A H 0.3090 -0.1081 0.3356 0.080 Uiso 1 1 d R
H6B H 0.3565 -0.0182 0.2908 0.080 Uiso 1 1 d R
C4 C 0.3715(3) 0.3260(8) 0.32677(17) 0.0569(12) Uani 1 1 d .
H4A H 0.4055 0.4163 0.3484 0.080 Uiso 1 1 d R
H4B H 0.4103 0.3187 0.2983 0.080 Uiso 1 1 d R
C5 C 0.2184(4) 0.2605(7) 0.27966(15) 0.0517(11) Uani 1 1 d .
H5A H 0.2584 0.2527 0.2516 0.080 Uiso 1 1 d R
H5B H 0.1503 0.3072 0.2696 0.080 Uiso 1 1 d R
C10 C -0.2085(3) 0.2390(6) 0.49416(15) 0.0437(9) Uani 1 1 d .
H10A H -0.1972 0.1955 0.4620 0.080 Uiso 1 1 d R
C11 C -0.3093(3) 0.2627(6) 0.50774(17) 0.0486(10) Uani 1 1 d .
H11A H -0.3677 0.2400 0.4851 0.080 Uiso 1 1 d R
C12 C -0.3247(3) 0.3199(7) 0.55412(17) 0.0506(10) Uani 1 1 d .
H12A H -0.3939 0.3331 0.5648 0.080 Uiso 1 1 d R
C13 C -0.2394(3) 0.3571(6) 0.58551(16) 0.0476(10) Uani 1 1 d .
H13A H -0.2484 0.3993 0.6180 0.080 Uiso 1 1 d R
C14 C -0.1409(3) 0.3337(5) 0.57001(13) 0.0344(8) Uani 1 1 d .
C15 C -0.0448(3) 0.3749(5) 0.59994(13) 0.0341(8) Uani 1 1 d .
C16 C -0.0428(3) 0.4181(6) 0.64899(13) 0.0410(9) Uani 1 1 d .
H16A H -0.1061 0.4167 0.6656 0.080 Uiso 1 1 d R
C17 C 0.0511(3) 0.4614(6) 0.67340(14) 0.0452(9) Uani 1 1 d .
H17A H 0.0542 0.4897 0.7074 0.080 Uiso 1 1 d R
C18 C 0.1407(3) 0.4642(6) 0.64804(14) 0.0458(9) Uani 1 1 d .
H18A H 0.2064 0.4980 0.6641 0.080 Uiso 1 1 d R
C19 C 0.1335(3) 0.4157(6) 0.59967(14) 0.0409(9) Uani 1 1 d .
H19A H 0.1956 0.4183 0.5822 0.080 Uiso 1 1 d R
O1W O -0.1846(3) 0.2219(6) 0.25197(15) 0.0737(10) Uani 1 1 d .
O2W O -0.3835(4) 0.1358(11) 0.2770(2) 0.135(2) Uani 1 1 d .
O3W O 0.6204(10) 0.331(10) 0.3647(6) 0.106(11) Uani 0.67(11) 1 d P
O3WA O 0.612(2) 0.438(13) 0.3650(13) 0.093(12) Uani 0.33(11) 1 d P
O4W O 0.558(4) 0.622(10) 0.293(2) 0.33(5) Uani 0.32(5) 1 d P
O4WA O 0.5438(11) 0.683(3) 0.2952(5) 0.151(7) Uani 0.68(5) 1 d P
O5W O -0.4096(7) -0.0408(18) 0.3565(4) 0.223(4) Uani 1 1 d .

loop_
_atom_site_aniso_label
_atom_site_aniso_U_11
_atom_site_aniso_U_22
_atom_site_aniso_U_33
_atom_site_aniso_U_23
_atom_site_aniso_U_13
_atom_site_aniso_U_12
Cu1 0.0314(2) 0.0467(3) 0.0312(2) -0.00204(19) 0.00315(16) -0.00293(19)
Cu2 0.0315(2) 0.0437(3) 0.0274(2) -0.00246(19) 0.00111(15) -0.00334(18)
O1 0.0322(13) 0.0654(19) 0.0297(12) -0.0075(12) 0.0029(10) -0.0050(12)
O2 0.0299(15) 0.143(4) 0.0516(18) -0.005(2) 0.0038(13) -0.0112(18)
O3 0.0455(15) 0.071(2) 0.0274(12) -0.0005(13) -0.0003(10) 0.0064(14)
O4 0.0317(12) 0.0526(16) 0.0272(11) -0.0034(11) 0.0067(9) -0.0060(11)
O5 0.0539(18) 0.069(2) 0.0545(18) 0.0019(17) 0.0106(14) -0.0023(15)
N1 0.0316(15) 0.0444(18) 0.0362(16) -0.0004(14) 0.0052(12) -0.0021(13)
N2 0.0331(16) 0.071(3) 0.0372(17) -0.0096(16) 0.0069(13) 0.0005(16)
N3 0.0373(16) 0.060(2) 0.0330(15) -0.0052(15) 0.0061(12) -0.0072(15)
N4 0.0340(14) 0.0402(18) 0.0235(13) 0.0012(12) 0.0024(11) -0.0008(12)
N5 0.0350(16) 0.072(3) 0.0456(19) -0.0076(19) 0.0103(14) -0.0007(17)
N6 0.0402(17) 0.062(2) 0.0332(15) -0.0059(16) 0.0071(13) -0.0005(16)
N7 0.0367(16) 0.0384(18) 0.0318(15) 0.0005(13) -0.0015(12) 0.0016(13)
N8 0.0381(16) 0.0377(17) 0.0290(14) -0.0006(13) 0.0013(11) -0.0060(13)
C1 0.036(2) 0.087(4) 0.049(2) -0.005(2) -0.0047(17) -0.001(2)
C2 0.0340(19) 0.054(2) 0.040(2) -0.0022(18) 0.0017(15) -0.0013(17)
C3 0.031(2) 0.065(3) 0.044(2) -0.001(2) 0.0041(15) 0.0033(18)
C7 0.0419(19) 0.039(2) 0.0263(16) 0.0007(15) 0.0035(13) -0.0003(16)
C8 0.0377(18) 0.0325(19) 0.0271(16) 0.0027(14) 0.0005(13) 0.0038(15)
C9 0.0341(18) 0.049(2) 0.0337(17) -0.0014(17) -0.0041(14) -0.0034(16)
C6 0.045(2) 0.071(3) 0.044(2) -0.011(2) 0.0070(17) 0.008(2)
C4 0.039(2) 0.081(4) 0.052(2) -0.004(2) 0.0144(18) -0.005(2)
C5 0.053(2) 0.065(3) 0.038(2) -0.001(2) 0.0100(17) 0.001(2)
C10 0.041(2) 0.049(2) 0.040(2) -0.0024(18) -0.0055(16) 0.0032(17)
C11 0.037(2) 0.054(3) 0.054(2) -0.007(2) -0.0079(17) 0.0020(18)
C12 0.038(2) 0.055(3) 0.060(3) -0.009(2) 0.0050(18) 0.0040(18)
C13 0.043(2) 0.050(3) 0.050(2) -0.009(2) 0.0052(17) 0.0000(18)
C14 0.0382(19) 0.031(2) 0.0341(17) 0.0011(15) 0.0048(14) 0.0016(15)
C15 0.0385(18) 0.0308(19) 0.0333(17) -0.0004(15) 0.0042(14) 0.0007(14)
C16 0.048(2) 0.041(2) 0.0349(18) -0.0006(17) 0.0064(15) -0.0002(17)
C17 0.055(2) 0.048(2) 0.0322(18) -0.0036(18) 0.0007(16) -0.0035(19)
C18 0.047(2) 0.048(2) 0.042(2) -0.0074(19) -0.0037(16) -0.0097(18)
C19 0.0373(19) 0.046(2) 0.0397(19) -0.0046(18) 0.0018(15) -0.0080(17)
O1W 0.059(2) 0.078(3) 0.081(3) 0.018(2) -0.0151(18) -0.0034(18)
O2W 0.094(4) 0.208(7) 0.109(4) 0.009(4) 0.046(3) 0.033(4)
O3W 0.058(5) 0.14(3) 0.122(7) -0.003(9) 0.034(4) -0.001(8)
O3WA 0.066(9) 0.09(3) 0.131(14) 0.009(14) 0.022(8) 0.003(12)
O4W 0.30(6) 0.39(7) 0.34(7) 0.25(7) 0.25(6) 0.26(7)
O4WA 0.091(8) 0.236(16) 0.129(10) -0.049(10) 0.026(6) -0.068(9)
O5W 0.156(7) 0.226(10) 0.292(12) 0.024(9) 0.040(7) 0.059(7)

loop_
_atom_type_symbol
_atom_type_description
_atom_type_scat_dispersion_real
_atom_type_scat_dispersion_imag
_atom_type_scat_source
C C 0.0033 0.0016 'International Tables Vol C Tables 4.2.6.8 and 6.1.1.4'
H H 0.0000 0.0000 'International Tables Vol C Tables 4.2.6.8 and 6.1.1.4'
N N 0.0061 0.0033 'International Tables Vol C Tables 4.2.6.8 and 6.1.1.4'
O O 0.0106 0.0060 'International Tables Vol C Tables 4.2.6.8 and 6.1.1.4'
Cu Cu 0.3201 1.2651 'International Tables Vol C Tables 4.2.6.8 and 6.1.1.4'

loop_
_geom_angle_atom_site_label_1
_geom_angle_atom_site_label_2
_geom_angle_atom_site_label_3
_geom_angle
_geom_angle_site_symmetry_1
_geom_angle_site_symmetry_3
N2 Cu1 N3 94.16(13) . .
N2 Cu1 N1 82.11(13) . .
N3 Cu1 N1 176.27(13) . .
N2 Cu1 N4 174.97(14) . .
N3 Cu1 N4 81.72(12) . .
N1 Cu1 N4 102.01(12) . .
N2 Cu1 Cu2 133.12(10) . .
N3 Cu1 Cu2 132.63(9) . .
N1 Cu1 Cu2 51.10(9) . .
N4 Cu1 Cu2 51.22(8) . .
N2 Cu1 Cu1 140.18(11) . 3_556
N3 Cu1 Cu1 118.14(9) . 3_556
N1 Cu1 Cu1 65.27(9) . 3_556
N4 Cu1 Cu1 41.83(8) . 3_556
Cu2 Cu1 Cu1 26.465(8) . 3_556
O1 Cu2 O4 105.21(10) . .
O1 Cu2 N7 167.24(12) . .
O4 Cu2 N7 87.55(11) . .
O1 Cu2 N8 87.42(11) . .
O4 Cu2 N8 167.29(11) . .
N7 Cu2 N8 79.82(12) . .
O1 Cu2 O4 90.74(11) . 3_556
O4 Cu2 O4 83.86(10) . 3_556
N7 Cu2 O4 90.40(10) . 3_556
N8 Cu2 O4 94.71(10) . 3_556
O1 Cu2 Cu2 99.07(9) . 3_556
O4 Cu2 Cu2 49.82(8) . 3_556
N7 Cu2 Cu2 88.93(9) . 3_556
N8 Cu2 Cu2 127.76(9) . 3_556
O4 Cu2 Cu2 34.04(5) 3_556 3_556
O1 Cu2 Cu1 53.90(8) . .
O4 Cu2 Cu1 53.97(7) . .
N7 Cu2 Cu1 138.22(9) . .
N8 Cu2 Cu1 138.47(8) . .
O4 Cu2 Cu1 99.73(5) 3_556 .
Cu2 Cu2 Cu1 78.385(16) 3_556 .
O1 Cu2 O1 125.89(7) . 3_556
O4 Cu2 O1 49.52(8) . 3_556
N7 Cu2 O1 62.55(10) . 3_556
N8 Cu2 O1 121.53(9) . 3_556
O4 Cu2 O1 46.71(6) 3_556 3_556
Cu2 Cu2 O1 26.82(4) 3_556 3_556
Cu1 Cu2 O1 95.97(4) . 3_556
O1 Cu2 Cu1 127.16(9) . 3_556
O4 Cu2 Cu1 89.69(7) . 3_556
N7 Cu2 Cu1 51.15(9) . 3_556
N8 Cu2 Cu1 81.30(8) . 3_556
O4 Cu2 Cu1 39.89(5) 3_556 3_556
Cu2 Cu2 Cu1 53.653(14) 3_556 3_556
Cu1 Cu2 Cu1 132.039(14) . 3_556
O1 Cu2 Cu1 40.34(4) 3_556 3_556
N1 O1 Cu2 125.6(2) . .
N1 O1 O4 90.26(18) . .
Cu2 O1 O4 37.64(7) . .
N4 O4 Cu2 123.63(19) . .
N4 O4 O1 90.54(17) . .
Cu2 O4 O1 37.15(7) . .
C4 O5 C5 109.4(4) . .
C2 N1 O1 116.9(3) . .
C2 N1 Cu1 114.0(3) . .
O1 N1 Cu1 128.8(2) . .
C3 N2 N5 116.0(3) . .
C3 N2 Cu1 116.8(3) . .
N5 N2 Cu1 126.1(2) . .
C7 N3 N6 116.5(3) . .
C7 N3 Cu1 116.1(2) . .
N6 N3 Cu1 126.0(2) . .
C8 N4 O4 116.7(3) . .
C8 N4 Cu1 115.3(2) . .
O4 N4 Cu1 127.8(2) . .
C4 N5 N2 111.6(3) . .
C4 N5 C6 110.1(4) . .
N2 N5 C6 109.1(3) . .
C5 N6 N3 111.1(3) . .
C5 N6 C6 108.8(4) . .
N3 N6 C6 108.9(3) . .
C10 N7 C14 118.6(3) . .
C10 N7 Cu2 126.5(3) . .
C14 N7 Cu2 114.9(2) . .
C19 N8 C15 118.1(3) . .
C19 N8 Cu2 126.9(3) . .
C15 N8 Cu2 113.6(2) . .
C2 C1 H2A 109.5 . .
C2 C1 H2B 109.6 . .
H2A C1 H2B 109.5 . .
C2 C1 H2C 109.4 . .
H2A C1 H2C 109.5 . .
H2B C1 H2C 109.5 . .
N1 C2 C1 124.5(4) . .
N1 C2 C3 115.0(3) . .
C1 C2 C3 120.5(4) . .
O2 C3 N2 128.8(4) . .
O2 C3 C2 120.0(4) . .
N2 C3 C2 111.2(3) . .
O3 C7 N3 127.8(3) . .
O3 C7 C8 120.2(3) . .
N3 C7 C8 112.0(3) . .
N4 C8 C9 125.1(3) . .
N4 C8 C7 114.0(3) . .
C9 C8 C7 121.0(3) . .
C8 C9 H9A 109.2 . .
C8 C9 H9B 109.3 . .
H9A C9 H9B 109.5 . .
C8 C9 H9C 109.9 . .
H9A C9 H9C 109.5 . .
H9B C9 H9C 109.5 . .
N5 C6 N6 113.9(4) . .
N5 C6 H6A 108.7 . .
N6 C6 H6A 108.9 . .
N5 C6 H6B 108.7 . .
N6 C6 H6B 108.7 . .
H6A C6 H6B 107.8 . .
N5 C4 O5 112.5(4) . .
N5 C4 H4A 109.3 . .
O5 C4 H4A 109.0 . .
N5 C4 H4B 108.8 . .
O5 C4 H4B 109.1 . .
H4A C4 H4B 108.0 . .
N6 C5 O5 112.3(3) . .
N6 C5 H5A 108.5 . .
O5 C5 H5A 108.9 . .
N6 C5 H5B 109.5 . .
O5 C5 H5B 109.5 . .
H5A C5 H5B 108.1 . .
N7 C10 C11 122.2(4) . .
N7 C10 H10A 118.5 . .
C11 C10 H10A 119.3 . .
C12 C11 C10 118.8(4) . .
C12 C11 H11A 120.5 . .
C10 C11 H11A 120.7 . .
C11 C12 C13 119.3(4) . .
C11 C12 H12A 120.5 . .
C13 C12 H12A 120.2 . .
C14 C13 C12 119.5(4) . .
C14 C13 H13A 119.8 . .
C12 C13 H13A 120.6 . .
N7 C14 C13 121.5(3) . .
N7 C14 C15 114.5(3) . .
C13 C14 C15 124.0(3) . .
N8 C15 C16 121.6(3) . .
N8 C15 C14 114.6(3) . .
C16 C15 C14 123.8(3) . .
C17 C16 C15 119.3(4) . .
C17 C16 H16A 120.6 . .
C15 C16 H16A 120.1 . .
C16 C17 C18 119.0(3) . .
C16 C17 H17A 120.5 . .
C18 C17 H17A 120.5 . .
C19 C18 C17 118.7(4) . .
C19 C18 H18A 121.0 . .
C17 C18 H18A 120.3 . .
N8 C19 C18 123.2(3) . .
N8 C19 H19A 118.3 . .
C18 C19 H19A 118.6 . .

loop_
_geom_bond_atom_site_label_1
_geom_bond_atom_site_label_2
_geom_bond_distance
_geom_bond_site_symmetry_2
Cu1 N2 1.907(3) .
Cu1 N3 1.921(3) .
Cu1 N1 1.962(3) .
Cu1 N4 1.966(3) .
Cu1 Cu2 3.6937(6) .
Cu1 Cu1 7.4862(9) 3_556
Cu2 O1 1.897(3) .
Cu2 O4 1.918(2) .
Cu2 N7 2.028(3) .
Cu2 N8 2.036(3) .
Cu2 O4 2.617(3) 3_556
Cu2 Cu2 3.4059(10) 3_556
Cu2 O1 4.151(3) 3_556
Cu2 Cu1 4.4920(7) 3_556
O1 N1 1.349(4) .
O1 O4 3.030(3) .
O2 C3 1.231(5) .
O3 C7 1.243(4) .
O4 N4 1.359(3) .
O5 C4 1.428(6) .
O5 C5 1.437(6) .
N1 C2 1.291(5) .
N2 C3 1.325(5) .
N2 N5 1.439(4) .
N3 C7 1.327(5) .
N3 N6 1.436(4) .
N4 C8 1.288(4) .
N5 C4 1.419(7) .
N5 C6 1.457(6) .
N6 C5 1.432(6) .
N6 C6 1.501(5) .
N7 C10 1.341(5) .
N7 C14 1.355(5) .
N8 C19 1.334(5) .
N8 C15 1.360(5) .
C1 C2 1.481(6) .
C1 H2A 0.9599 .
C1 H2B 0.9600 .
C1 H2C 0.9600 .
C2 C3 1.506(6) .
C7 C8 1.518(5) .
C8 C9 1.478(5) .
C9 H9A 0.9599 .
C9 H9B 0.9600 .
C9 H9C 0.9600 .
C6 H6A 0.9600 .
C6 H6B 0.9599 .
C4 H4A 0.9600 .
C4 H4B 0.9600 .
C5 H5A 0.9601 .
C5 H5B 0.9600 .
C10 C11 1.383(6) .
C10 H10A 0.9600 .
C11 C12 1.371(6) .
C11 H11A 0.9601 .
C12 C13 1.381(6) .
C12 H12A 0.9600 .
C13 C14 1.372(6) .
C13 H13A 0.9600 .
C14 C15 1.473(5) .
C15 C16 1.389(5) .
C16 C17 1.379(6) .
C16 H16A 0.9600 .
C17 C18 1.386(6) .
C17 H17A 0.9601 .
C18 C19 1.378(5) .
C18 H18A 0.9600 .
C19 H19A 0.9601 .
O3W O3WA 0.76(3) .

loop_
_geom_torsion_atom_site_label_1
_geom_torsion_atom_site_label_2
_geom_torsion_atom_site_label_3
_geom_torsion_atom_site_label_4
_geom_torsion
_geom_torsion_site_symmetry_1
_geom_torsion_site_symmetry_4
N2 Cu1 Cu2 O1 -8.3(2) . .
N3 Cu1 Cu2 O1 176.2(2) . .
N1 Cu1 Cu2 O1 -4.08(17) . .
N4 Cu1 Cu2 O1 168.37(17) . .
Cu1 Cu1 Cu2 O1 110.43(12) 3_556 .
N2 Cu1 Cu2 O4 -167.01(19) . .
N3 Cu1 Cu2 O4 17.45(19) . .
N1 Cu1 Cu2 O4 -162.83(17) . .
N4 Cu1 Cu2 O4 9.62(15) . .
Cu1 Cu1 Cu2 O4 -48.32(10) 3_556 .
N2 Cu1 Cu2 N7 166.3(2) . .
N3 Cu1 Cu2 N7 -9.2(2) . .
N1 Cu1 Cu2 N7 170.49(18) . .
N4 Cu1 Cu2 N7 -17.06(18) . .
Cu1 Cu1 Cu2 N7 -75.01(14) 3_556 .
N2 Cu1 Cu2 N8 16.6(2) . .
N3 Cu1 Cu2 N8 -158.9(2) . .
N1 Cu1 Cu2 N8 20.79(19) . .
N4 Cu1 Cu2 N8 -166.76(18) . .
Cu1 Cu1 Cu2 N8 135.30(14) 3_556 .
N2 Cu1 Cu2 O4 -92.01(17) . 3_556
N3 Cu1 Cu2 O4 92.44(17) . 3_556
N1 Cu1 Cu2 O4 -87.83(14) . 3_556
N4 Cu1 Cu2 O4 84.62(13) . 3_556
Cu1 Cu1 Cu2 O4 26.68(5) 3_556 3_556
N2 Cu1 Cu2 Cu2 -118.69(17) . 3_556
N3 Cu1 Cu2 Cu2 65.77(16) . 3_556
N1 Cu1 Cu2 Cu2 -114.51(13) . 3_556
N4 Cu1 Cu2 Cu2 57.94(11) . 3_556
Cu1 Cu1 Cu2 Cu2 0.0 3_556 3_556
N2 Cu1 Cu2 O1 -139.04(17) . 3_556
N3 Cu1 Cu2 O1 45.41(16) . 3_556
N1 Cu1 Cu2 O1 -134.86(14) . 3_556
N4 Cu1 Cu2 O1 37.59(12) . 3_556
Cu1 Cu1 Cu2 O1 -20.35(4) 3_556 3_556
N2 Cu1 Cu2 Cu1 -118.69(17) . 3_556
N3 Cu1 Cu2 Cu1 65.77(16) . 3_556
N1 Cu1 Cu2 Cu1 -114.51(13) . 3_556
N4 Cu1 Cu2 Cu1 57.94(11) . 3_556
O4 Cu2 O1 N1 23.4(3) . .
N7 Cu2 O1 N1 -157.7(5) . .
N8 Cu2 O1 N1 -158.1(3) . .
O4 Cu2 O1 N1 107.2(3) 3_556 .
Cu2 Cu2 O1 N1 74.0(3) 3_556 .
Cu1 Cu2 O1 N1 5.7(2) . .
O1 Cu2 O1 N1 74.0(3) 3_556 .
Cu1 Cu2 O1 N1 124.8(3) 3_556 .
N7 Cu2 O1 O4 178.9(6) . .
N8 Cu2 O1 O4 178.52(12) . .
O4 Cu2 O1 O4 83.84(10) 3_556 .
Cu2 Cu2 O1 O4 50.68(9) 3_556 .
Cu1 Cu2 O1 O4 -17.68(13) . .
O1 Cu2 O1 O4 50.68(9) 3_556 .
Cu1 Cu2 O1 O4 101.48(11) 3_556 .
O1 Cu2 O4 N4 -30.8(3) . .
N7 Cu2 O4 N4 149.5(3) . .
N8 Cu2 O4 N4 156.0(5) . .
O4 Cu2 O4 N4 -119.8(3) 3_556 .
Cu2 Cu2 O4 N4 -119.8(3) 3_556 .
Cu1 Cu2 O4 N4 -13.1(2) . .
O1 Cu2 O4 N4 -155.3(3) 3_556 .
Cu1 Cu2 O4 N4 -159.4(2) 3_556 .
N7 Cu2 O4 O1 -179.76(13) . .
N8 Cu2 O4 O1 -173.3(6) . .
O4 Cu2 O4 O1 -89.09(11) 3_556 .
Cu2 Cu2 O4 O1 -89.09(11) 3_556 .
Cu1 Cu2 O4 O1 17.67(13) . .
O1 Cu2 O4 O1 -124.51(9) 3_556 .
Cu1 Cu2 O4 O1 -128.64(10) 3_556 .
N1 O1 O4 N4 -6.4(3) . .
Cu2 O1 O4 N4 154.8(2) . .
N1 O1 O4 Cu2 -161.2(3) . .
Cu2 O1 N1 C2 175.6(3) . .
O4 O1 N1 C2 -170.4(3) . .
Cu2 O1 N1 Cu1 -11.1(5) . .
O4 O1 N1 Cu1 2.9(3) . .
N2 Cu1 N1 C2 -3.7(3) . .
N3 Cu1 N1 C2 -4(2) . .
N4 Cu1 N1 C2 173.3(3) . .
Cu2 Cu1 N1 C2 179.4(4) . .
Cu1 Cu1 N1 C2 152.8(3) 3_556 .
N2 Cu1 N1 O1 -177.1(3) . .
N3 Cu1 N1 O1 -177(2) . .
N4 Cu1 N1 O1 -0.1(3) . .
Cu2 Cu1 N1 O1 6.0(3) . .
Cu1 Cu1 N1 O1 -20.6(3) 3_556 .
N3 Cu1 N2 C3 177.0(4) . .
N1 Cu1 N2 C3 -3.0(4) . .
N4 Cu1 N2 C3 -148.2(15) . .
Cu2 Cu1 N2 C3 0.3(4) . .
Cu1 Cu1 N2 C3 -37.3(5) 3_556 .
N3 Cu1 N2 N5 9.6(4) . .
N1 Cu1 N2 N5 -170.4(4) . .
N4 Cu1 N2 N5 44.4(18) . .
Cu2 Cu1 N2 N5 -167.1(3) . .
Cu1 Cu1 N2 N5 155.3(3) 3_556 .
N2 Cu1 N3 C7 -175.2(3) . .
N1 Cu1 N3 C7 -175(2) . .
N4 Cu1 N3 C7 7.7(3) . .
Cu2 Cu1 N3 C7 1.5(4) . .
Cu1 Cu1 N3 C7 29.0(4) 3_556 .
N2 Cu1 N3 N6 -8.9(4) . .
N1 Cu1 N3 N6 -9(3) . .
N4 Cu1 N3 N6 174.0(4) . .
Cu2 Cu1 N3 N6 167.8(3) . .
Cu1 Cu1 N3 N6 -164.7(3) 3_556 .
Cu2 O4 N4 C8 -159.6(3) . .
O1 O4 N4 C8 -177.6(3) . .
Cu2 O4 N4 Cu1 25.8(4) . .
O1 O4 N4 Cu1 7.8(3) . .
N2 Cu1 N4 C8 -37.9(17) . .
N3 Cu1 N4 C8 -2.8(3) . .
N1 Cu1 N4 C8 177.4(3) . .
Cu2 Cu1 N4 C8 171.4(3) . .
Cu1 Cu1 N4 C8 -154.1(3) 3_556 .
N2 Cu1 N4 O4 136.8(15) . .
N3 Cu1 N4 O4 171.8(3) . .
N1 Cu1 N4 O4 -8.0(3) . .
Cu2 Cu1 N4 O4 -14.0(2) . .
Cu1 Cu1 N4 O4 20.5(2) 3_556 .
C3 N2 N5 C4 -84.6(5) . .
Cu1 N2 N5 C4 82.9(4) . .
C3 N2 N5 C6 153.5(4) . .
Cu1 N2 N5 C6 -39.0(5) . .
C7 N3 N6 C5 82.9(4) . .
Cu1 N3 N6 C5 -83.3(4) . .
C7 N3 N6 C6 -157.2(4) . .
Cu1 N3 N6 C6 36.5(5) . .
O1 Cu2 N7 C10 171.5(5) . .
O4 Cu2 N7 C10 -9.6(3) . .
N8 Cu2 N7 C10 171.9(3) . .
O4 Cu2 N7 C10 -93.4(3) 3_556 .
Cu2 Cu2 N7 C10 -59.4(3) 3_556 .
Cu1 Cu2 N7 C10 11.8(4) . .
O1 Cu2 N7 C10 -54.3(3) 3_556 .
Cu1 Cu2 N7 C10 -101.1(3) 3_556 .
O1 Cu2 N7 C14 -10.5(7) . .
O4 Cu2 N7 C14 168.5(3) . .
N8 Cu2 N7 C14 -10.1(3) . .
O4 Cu2 N7 C14 84.6(3) 3_556 .
Cu2 Cu2 N7 C14 118.6(3) 3_556 .
Cu1 Cu2 N7 C14 -170.23(19) . .
O1 Cu2 N7 C14 123.7(3) 3_556 .
Cu1 Cu2 N7 C14 76.9(2) 3_556 .
O1 Cu2 N8 C19 0.9(3) . .
O4 Cu2 N8 C19 174.4(5) . .
N7 Cu2 N8 C19 -179.0(3) . .
O4 Cu2 N8 C19 91.5(3) 3_556 .
Cu2 Cu2 N8 C19 100.4(3) 3_556 .
Cu1 Cu2 N8 C19 -19.0(4) . .
O1 Cu2 N8 C19 132.3(3) 3_556 .
Cu1 Cu2 N8 C19 129.1(3) 3_556 .
O1 Cu2 N8 C15 -165.7(3) . .
O4 Cu2 N8 C15 7.8(7) . .
N7 Cu2 N8 C15 14.4(3) . .
O4 Cu2 N8 C15 -75.2(3) 3_556 .
Cu2 Cu2 N8 C15 -66.2(3) 3_556 .
Cu1 Cu2 N8 C15 174.39(19) . .
O1 Cu2 N8 C15 -34.4(3) 3_556 .
Cu1 Cu2 N8 C15 -37.5(2) 3_556 .
O1 N1 C2 C1 1.3(6) . .
Cu1 N1 C2 C1 -172.9(4) . .
O1 N1 C2 C3 -176.8(3) . .
Cu1 N1 C2 C3 8.9(5) . .
N5 N2 C3 O2 -1.3(8) . .
Cu1 N2 C3 O2 -170.0(5) . .
N5 N2 C3 C2 176.7(4) . .
Cu1 N2 C3 C2 8.0(5) . .
N1 C2 C3 O2 167.1(5) . .
C1 C2 C3 O2 -11.1(7) . .
N1 C2 C3 N2 -11.1(6) . .
C1 C2 C3 N2 170.6(4) . .
N6 N3 C7 O3 2.1(6) . .
Cu1 N3 C7 O3 169.7(4) . .
N6 N3 C7 C8 -178.1(3) . .
Cu1 N3 C7 C8 -10.4(4) . .
O4 N4 C8 C9 4.0(5) . .
Cu1 N4 C8 C9 179.2(3) . .
O4 N4 C8 C7 -177.2(3) . .
Cu1 N4 C8 C7 -1.9(4) . .
O3 C7 C8 N4 -172.2(4) . .
N3 C7 C8 N4 8.0(5) . .
O3 C7 C8 C9 6.7(6) . .
N3 C7 C8 C9 -173.1(4) . .
C4 N5 C6 N6 -50.4(5) . .
N2 N5 C6 N6 72.4(4) . .
C5 N6 C6 N5 49.9(4) . .
N3 N6 C6 N5 -71.4(5) . .
N2 N5 C4 O5 -65.6(5) . .
C6 N5 C4 O5 55.6(5) . .
C5 O5 C4 N5 -60.8(5) . .
N3 N6 C5 O5 65.3(4) . .
C6 N6 C5 O5 -54.6(4) . .
C4 O5 C5 N6 60.7(4) . .
C14 N7 C10 C11 -0.6(6) . .
Cu2 N7 C10 C11 177.3(3) . .
N7 C10 C11 C12 -1.0(7) . .
C10 C11 C12 C13 1.7(7) . .
C11 C12 C13 C14 -0.9(7) . .
C10 N7 C14 C13 1.5(6) . .
Cu2 N7 C14 C13 -176.7(3) . .
C10 N7 C14 C15 -177.4(3) . .
Cu2 N7 C14 C15 4.4(4) . .
C12 C13 C14 N7 -0.7(6) . .
C12 C13 C14 C15 178.0(4) . .
C19 N8 C15 C16 -3.8(5) . .
Cu2 N8 C15 C16 164.1(3) . .
C19 N8 C15 C14 175.9(3) . .
Cu2 N8 C15 C14 -16.2(4) . .
N7 C14 C15 N8 7.8(5) . .
C13 C14 C15 N8 -171.0(4) . .
N7 C14 C15 C16 -172.4(4) . .
C13 C14 C15 C16 8.7(6) . .
N8 C15 C16 C17 2.1(6) . .
C14 C15 C16 C17 -177.6(4) . .
C15 C16 C17 C18 1.2(6) . .
C16 C17 C18 C19 -2.7(6) . .
C15 N8 C19 C18 2.3(6) . .
Cu2 N8 C19 C18 -163.8(3) . .
C17 C18 C19 N8 0.9(6) . .
